data_4102334
loop_
_publ_author_name
'Pan\<ce Naumov'
'Janusz Kowalik'
'Kyril M. Solntsev'
'Anthony Baldridge'
'Jong-Seok Moon'
'Christine Kranz'
'Laren M. Tolbert'

_publ_section_title
;
 Topochemistry and Photomechanical Effects in Crystals of Green
 Fluorescent Protein-like Chromophores: Effects of Hydrogen Bonding and
 Crystal Packing
;
_journal_name_full 'Journal of the American Chemical Society'
_journal_page_first 5845
_journal_page_last 5857
_journal_paper_doi 10.1021/ja100844m
_journal_volume 132
_journal_year 2010
_chemical_formula_moiety 'C12 H12 N2 O2'
_chemical_formula_sum 'C12 H12 N2 O2'
_chemical_formula_weight 216.24
_chemical_name_systematic
;
 ?
;
_space_group_IT_number 2
_symmetry_cell_setting triclinic
_symmetry_space_group_name_Hall '-P 1'
_symmetry_space_group_name_H-M 'P -1'
_atom_sites_solution_hydrogens geom
_atom_sites_solution_primary direct
_atom_sites_solution_secondary difmap
_audit_creation_method SHELXL-97
_cell_angle_alpha 74.020(6)
_cell_angle_beta 80.942(6)
_cell_angle_gamma 75.193(4)
_cell_formula_units_Z 2
_cell_length_a 7.0404(8)
_cell_length_b 7.2141(7)
_cell_length_c 11.4902(11)
_cell_measurement_temperature 293(2)
_cell_volume 540.02(10)
_computing_cell_refinement 'APEX2 software (Bruker, 2007)'
_computing_data_collection 'APEX2 software (Bruker, 2007)'
_computing_data_reduction 'SAINT (Bruker, 2007)'
_computing_molecular_graphics 'DIAMOND (Brandenburg, 2005)'
_computing_publication_material 'WinGX (Farrugia, 1999)'
_computing_structure_refinement 'SHELXL-97 (Sheldrick, 2008)'
_computing_structure_solution 'SHELXS-97 (Sheldrick, 2008)'
_diffrn_ambient_temperature 293(2)
_diffrn_measured_fraction_theta_full 0.999
_diffrn_measured_fraction_theta_max 0.999
_diffrn_measurement_device_type 'Bruker SMART APEX2 diffractometer'
_diffrn_measurement_method '\w scans'
_diffrn_radiation_monochromator 'multilayer confocal TXS mirror'
_diffrn_radiation_source 'rotating anode'
_diffrn_radiation_type MoK\a
_diffrn_radiation_wavelength 0.71073
_diffrn_reflns_av_R_equivalents 0.0287
_diffrn_reflns_av_sigmaI/netI 0.0306
_diffrn_reflns_limit_h_max 8
_diffrn_reflns_limit_h_min -7
_diffrn_reflns_limit_k_max 8
_diffrn_reflns_limit_k_min -8
_diffrn_reflns_limit_l_max 13
_diffrn_reflns_limit_l_min -13
_diffrn_reflns_number 7058
_diffrn_reflns_theta_full 25.00
_diffrn_reflns_theta_max 25.00
_diffrn_reflns_theta_min 1.85
_exptl_absorpt_coefficient_mu 0.092
_exptl_absorpt_correction_T_max 0.9945
_exptl_absorpt_correction_T_min 0.9719
_exptl_absorpt_correction_type sphere
_exptl_absorpt_process_details 'SADABS (Sheldrick, 1996)'
_exptl_crystal_colour colorless
_exptl_crystal_density_diffrn 1.330
_exptl_crystal_density_method 'not measured'
_exptl_crystal_description prism
_exptl_crystal_F_000 228
_exptl_crystal_size_max 0.310
_exptl_crystal_size_mid 0.100
_exptl_crystal_size_min 0.065
_refine_diff_density_max 0.421
_refine_diff_density_min -0.173
_refine_diff_density_rms 0.046
_refine_ls_extinction_method none
_refine_ls_goodness_of_fit_ref 1.069
_refine_ls_hydrogen_treatment mixed
_refine_ls_matrix_type full
_refine_ls_number_parameters 155
_refine_ls_number_reflns 1905
_refine_ls_number_restraints 0
_refine_ls_restrained_S_all 1.069
_refine_ls_R_factor_all 0.0985
_refine_ls_R_factor_gt 0.0653
_refine_ls_shift/su_max 0.000
_refine_ls_shift/su_mean 0.000
_refine_ls_structure_factor_coef Fsqd
_refine_ls_weighting_details 'calc w=1/[\s^2^(Fo^2^)+(0.1145P)^2^+0.1509P] where P=(Fo^2^+2Fc^2^)/3'
_refine_ls_weighting_scheme calc
_refine_ls_wR_factor_gt 0.1891
_refine_ls_wR_factor_ref 0.2079
_reflns_number_gt 1250
_reflns_number_total 1905
_reflns_threshold_expression >2sigma(I)
_cod_data_source_file ja100844m_si_011.cif
_cod_data_source_block T2-C
_cod_database_code 4102334

loop_
_symmetry_equiv_pos_as_xyz
'x, y, z'
'-x, -y, -z'

loop_
_atom_site_label
_atom_site_type_symbol
_atom_site_fract_x
_atom_site_fract_y
_atom_site_fract_z
_atom_site_U_iso_or_equiv
_atom_site_adp_type
_atom_site_occupancy
_atom_site_symmetry_multiplicity
_atom_site_calc_flag
_atom_site_refinement_flags
H7 H 0.228(4) 0.888(4) -0.050(2) 0.048(7) Uiso 1 1 d .
H15 H -0.165(4) 0.788(4) 0.333(3) 0.043(8) Uiso 1 1 d .
C2 C 0.1352(4) 0.7605(4) 0.1804(3) 0.0540(8) Uani 1 1 d .
H2 H 0.0278 0.8285 0.1361 0.065 Uiso 1 1 calc R
C1 C 0.3245(4) 0.7380(4) 0.1207(3) 0.0487(7) Uani 1 1 d .
N10 N 0.6940(4) 0.8605(4) -0.2653(2) 0.0625(8) Uani 1 1 d .
C7 C 0.3448(4) 0.8198(4) -0.0100(3) 0.0515(8) Uani 1 1 d .
O16 O 0.3608(4) 0.9895(4) -0.2786(2) 0.0790(8) Uani 1 1 d .
C8 C 0.5071(4) 0.8153(4) -0.0897(3) 0.0517(7) Uani 1 1 d .
C3 C 0.1035(5) 0.6836(4) 0.3045(3) 0.0607(9) Uani 1 1 d .
C6 C 0.4826(5) 0.6351(5) 0.1890(3) 0.0620(8) Uani 1 1 d .
H6 H 0.6108 0.6182 0.1516 0.074 Uiso 1 1 calc R
C9 C 0.4995(5) 0.9045(5) -0.2199(3) 0.0558(8) Uani 1 1 d .
O15 O -0.0783(4) 0.6989(4) 0.3652(2) 0.0886(9) Uani 1 1 d .
N12 N 0.7061(4) 0.7279(3) -0.0663(2) 0.0599(7) Uani 1 1 d .
C4 C 0.2624(5) 0.5822(5) 0.3693(3) 0.0679(9) Uani 1 1 d .
H4 H 0.2430 0.5292 0.4526 0.082 Uiso 1 1 calc R
C5 C 0.4486(5) 0.5588(5) 0.3118(3) 0.0712(10) Uani 1 1 d .
H5 H 0.5549 0.4897 0.3568 0.085 Uiso 1 1 calc R
C11 C 0.8058(4) 0.7575(5) -0.1709(3) 0.0576(8) Uani 1 1 d .
C14 C 1.0221(5) 0.6868(6) -0.1914(4) 0.0780(11) Uani 1 1 d .
H14A H 1.0734 0.6102 -0.1159 0.117 Uiso 1 1 calc R
H14B H 1.0822 0.7982 -0.2229 0.117 Uiso 1 1 calc R
H14C H 1.0511 0.6062 -0.2487 0.117 Uiso 1 1 calc R
C13 C 0.7601(6) 0.9168(6) -0.3948(3) 0.0848(12) Uani 1 1 d .
H13A H 0.8579 0.9933 -0.4065 0.127 Uiso 1 1 calc R
H13B H 0.6497 0.9942 -0.4392 0.127 Uiso 1 1 calc R
H13C H 0.8160 0.7998 -0.4238 0.127 Uiso 1 1 calc R

loop_
_atom_site_aniso_label
_atom_site_aniso_U_11
_atom_site_aniso_U_22
_atom_site_aniso_U_33
_atom_site_aniso_U_23
_atom_site_aniso_U_13
_atom_site_aniso_U_12
C2 0.0516(17) 0.0567(16) 0.0487(17) -0.0128(13) 0.0024(13) -0.0077(13)
C1 0.0487(16) 0.0477(14) 0.0485(16) -0.0149(12) 0.0001(13) -0.0082(12)
N10 0.0659(17) 0.0708(16) 0.0554(16) -0.0267(13) 0.0208(14) -0.0272(14)
C7 0.0441(17) 0.0601(17) 0.0482(17) -0.0146(13) -0.0037(14) -0.0069(13)
O16 0.0663(15) 0.0952(17) 0.0666(16) -0.0105(13) -0.0048(13) -0.0134(13)
C8 0.0453(17) 0.0622(17) 0.0503(17) -0.0218(13) 0.0010(13) -0.0115(13)
C3 0.066(2) 0.0617(18) 0.0494(18) -0.0160(14) 0.0115(16) -0.0137(15)
C6 0.0512(18) 0.077(2) 0.0559(19) -0.0164(15) -0.0008(15) -0.0125(15)
C9 0.0565(18) 0.0614(17) 0.0523(17) -0.0161(14) -0.0003(15) -0.0184(14)
O15 0.0686(17) 0.111(2) 0.0563(15) -0.0034(14) 0.0210(13) -0.0012(16)
N12 0.0507(15) 0.0638(15) 0.0667(17) -0.0266(12) 0.0112(13) -0.0143(11)
C4 0.082(2) 0.073(2) 0.0430(17) -0.0078(15) -0.0053(17) -0.0148(18)
C5 0.070(2) 0.085(2) 0.0508(19) -0.0079(16) -0.0138(16) -0.0075(17)
C11 0.0490(17) 0.0636(18) 0.067(2) -0.0289(15) 0.0072(16) -0.0179(14)
C14 0.053(2) 0.097(3) 0.090(3) -0.036(2) 0.0109(18) -0.0224(18)
C13 0.096(3) 0.103(3) 0.060(2) -0.0296(19) 0.025(2) -0.038(2)

loop_
_atom_type_symbol
_atom_type_description
_atom_type_scat_dispersion_real
_atom_type_scat_dispersion_imag
_atom_type_scat_source
O O 0.0106 0.0060 'International Tables Vol C Tables 4.2.6.8 and 6.1.1.4'
C C 0.0033 0.0016 'International Tables Vol C Tables 4.2.6.8 and 6.1.1.4'
N N 0.0061 0.0033 'International Tables Vol C Tables 4.2.6.8 and 6.1.1.4'
H H 0.0000 0.0000 'International Tables Vol C Tables 4.2.6.8 and 6.1.1.4'

loop_
_geom_angle_atom_site_label_1
_geom_angle_atom_site_label_2
_geom_angle_atom_site_label_3
_geom_angle
C3 C2 C1 121.3(3)
C3 C2 H2 119.4
C1 C2 H2 119.4
C2 C1 C6 118.2(3)
C2 C1 C7 117.9(3)
C6 C1 C7 123.9(3)
C11 N10 C9 108.7(2)
C11 N10 C13 128.1(3)
C9 N10 C13 123.2(3)
C8 C7 C1 130.2(3)
C8 C7 H7 111.4(16)
C1 C7 H7 118.3(16)
C7 C8 N12 128.3(3)
C7 C8 C9 122.8(3)
N12 C8 C9 108.9(2)
O15 C3 C4 117.9(3)
O15 C3 C2 122.9(3)
C4 C3 C2 119.1(3)
C5 C6 C1 119.8(3)
C5 C6 H6 120.1
C1 C6 H6 120.1
O16 C9 N10 126.1(3)
O16 C9 C8 130.7(3)
N10 C9 C8 103.0(3)
C3 O15 H15 116(2)
C11 N12 C8 105.2(3)
C5 C4 C3 120.2(3)
C5 C4 H4 119.9
C3 C4 H4 119.9
C4 C5 C6 121.4(3)
C4 C5 H5 119.3
C6 C5 H5 119.3
N12 C11 N10 114.2(3)
N12 C11 C14 124.4(3)
N10 C11 C14 121.4(3)
C11 C14 H14A 109.5
C11 C14 H14B 109.5
H14A C14 H14B 109.5
C11 C14 H14C 109.5
H14A C14 H14C 109.5
H14B C14 H14C 109.5
N10 C13 H13A 109.5
N10 C13 H13B 109.5
H13A C13 H13B 109.5
N10 C13 H13C 109.5
H13A C13 H13C 109.5
H13B C13 H13C 109.5

loop_
_geom_bond_atom_site_label_1
_geom_bond_atom_site_label_2
_geom_bond_distance
C2 C3 1.385(4)
C2 C1 1.392(4)
C2 H2 0.9300
C1 C6 1.392(4)
C1 C7 1.453(4)
N10 C11 1.369(4)
N10 C9 1.375(4)
N10 C13 1.464(4)
C7 C8 1.346(4)
C7 H7 0.96(3)
O16 C9 1.208(4)
C8 N12 1.416(4)
C8 C9 1.460(4)
C3 O15 1.351(4)
C3 C4 1.373(5)
C6 C5 1.373(4)
C6 H6 0.9300
O15 H15 0.81(3)
N12 C11 1.285(4)
C4 C5 1.363(5)
C4 H4 0.9300
C5 H5 0.9300
C11 C14 1.480(4)
C14 H14A 0.9600
C14 H14B 0.9600
C14 H14C 0.9600
C13 H13A 0.9600
C13 H13B 0.9600
C13 H13C 0.9600

loop_
_cod_related_entry_id
_cod_related_entry_database
_cod_related_entry_code
1 ChemSpider 30660106
